data_7235610
loop_
_publ_author_name
'Naveen, Naveen'
'Babu, Srinivasarao Arulananda'
'Kaur, Gurpreet'
'Aslam, Nayyar Ahmad'
'Karanam, Maheswararao'

_publ_section_title
;
 Glaser--Eglinton--Hay sp--sp coupling and macrocyclization: construction
 of a new class of polyether macrocycles having a 1,3-diyne unit
;
_journal_issue 36
_journal_name_full 'RSC Adv.'
_journal_page_first 18904
_journal_paper_doi 10.1039/C4RA02174F
_journal_volume 4
_journal_year 2014
_chemical_formula_moiety 'C22 H20 O4'
_chemical_formula_sum 'C22 H20 O4'
_chemical_formula_weight 348.38
_space_group_crystal_system monoclinic
_space_group_IT_number 14
_space_group_name_Hall '-P 2ybc'
_space_group_name_H-M_alt 'P 1 21/c 1'
_symmetry_Int_Tables_number 14
_atom_sites_solution_hydrogens geom
_atom_sites_solution_primary direct
_audit_creation_date 2014-02-20
_audit_creation_method
;
  Olex2 1.2
  (compiled Apr 23 2013 17:59:47, GUI svn.r4466)
;
_cell_angle_alpha 90
_cell_angle_beta 90.222(6)
_cell_angle_gamma 90
_cell_formula_units_Z 8
_cell_length_a 17.4674(16)
_cell_length_b 22.482(2)
_cell_length_c 9.5117(9)
_cell_measurement_temperature 298(2)
_cell_volume 3735.2(6)
_computing_structure_refinement
;
SHELXL, G.M. Sheldrick, Acta Cryst.
(2008). A64, 112-122
;
_computing_structure_solution
;
SHELXS, G.M. Sheldrick, Acta Cryst.
(2008). A64, 112-122
;
_diffrn_ambient_temperature 298(2)
_diffrn_measured_fraction_theta_full 0.999
_diffrn_measured_fraction_theta_max 0.999
_diffrn_radiation_type MoK\a
_diffrn_radiation_wavelength 0.71073
_diffrn_reflns_av_R_equivalents 0.0405
_diffrn_reflns_limit_h_max 19
_diffrn_reflns_limit_h_min -20
_diffrn_reflns_limit_k_max 21
_diffrn_reflns_limit_k_min -26
_diffrn_reflns_limit_l_max 11
_diffrn_reflns_limit_l_min -11
_diffrn_reflns_number 26640
_diffrn_reflns_theta_full 25
_diffrn_reflns_theta_max 25.026
_diffrn_reflns_theta_min 1.166
_exptl_absorpt_coefficient_mu 0.085
_exptl_absorpt_correction_T_max 0.7462
_exptl_absorpt_correction_T_min 0.6336
_exptl_absorpt_correction_type multi-scan
_exptl_absorpt_process_details
;
        SADABS-2008/1 (Bruker,2008) was used for absorption correction.
        wR2(int) was 0.0605 before and 0.0395 after correction.
        The Ratio of minimum to maximum transmission is 0.8491.
        The \l/2 correction factor is 0.0015.
;
_exptl_crystal_density_diffrn 1.239
_exptl_crystal_F_000 1472
_exptl_crystal_size_max 0.2
_exptl_crystal_size_mid 0.2
_exptl_crystal_size_min 0.1
_refine_diff_density_max 0.188
_refine_diff_density_min -0.167
_refine_diff_density_rms 0.043
_refine_ls_extinction_coef 0.0070(5)
_refine_ls_extinction_method SHELXL
_refine_ls_goodness_of_fit_ref 1.04
_refine_ls_hydrogen_treatment constr
_refine_ls_matrix_type full
_refine_ls_number_parameters 470
_refine_ls_number_reflns 6589
_refine_ls_number_restraints 0
_refine_ls_restrained_S_all 1.04
_refine_ls_R_factor_all 0.0921
_refine_ls_R_factor_gt 0.0591
_refine_ls_shift/su_max 0.001
_refine_ls_shift/su_mean 0
_refine_ls_structure_factor_coef Fsqd
_refine_ls_weighting_details 'w=1/[\s^2^(Fo^2^)+(0.0371P)^2^+4.0681P] where P=(Fo^2^+2Fc^2^)/3'
_refine_ls_weighting_scheme calc
_refine_ls_wR_factor_gt 0.1451
_refine_ls_wR_factor_ref 0.1601
_reflns_number_gt 4331
_reflns_number_total 6589
_reflns_threshold_expression 'I > 2\s(I)'
_cod_data_source_file c4ra02174f2.cif
_cod_data_source_block 5a_sci64
_cod_database_code 7235610
_olex2_refinement_description
;
1. Others
 Fixed Uiso: H1A(0.079) H1B(0.079) H6A(0.068) H6B(0.068) H7A(0.067) H7B(0.067)
 H9(0.073) H10(0.081) H11(0.082) H12(0.075) H14A(0.068) H14B(0.068) H15A(0.066)
 H15B(0.066) H17(0.071) H18(0.08) H19(0.085) H20(0.079) H22A(0.076) H22B(0.076)
 H23(0.088) H24(0.078) H26A(0.075) H26B(0.075) H27A(0.08) H27B(0.08)
 H30A(0.073) H30B(0.073) H31A(0.07) H31B(0.07) H32(0.095) H33(0.089)
 H35A(0.082) H35B(0.082) H36A(0.083) H36B(0.083) H41(0.08) H42(0.092)
 H43(0.098) H44(0.09)
 Fixed X: H1A(1.3035) H1B(1.231) H6A(1.0114) H6B(0.9935) H7A(0.8531)
 H7B(0.9377) H9(0.8366) H10(0.8059) H11(0.8297) H12(0.8852) H14A(0.957)
 H14B(0.8717) H15A(0.9244) H15B(0.9337) H17(0.9746) H18(1.0444) H19(1.1753)
 H20(1.2375) H22A(1.1927) H22B(1.1532) H23(0.5416) H24(0.4732) H26A(0.4312)
 H26B(0.4209) H27A(0.3694) H27B(0.4549) H30A(0.4408) H30B(0.3558) H31A(0.4948)
 H31B(0.511) H32(0.6743) H33(0.736) H35A(0.6518) H35B(0.6906) H36A(0.7315)
 H36B(0.8035) H41(0.3403) H42(0.3061) H43(0.3275) H44(0.3804)
 Fixed Y: H1A(0.8063) H1B(0.8107) H6A(0.7074) H6B(0.7756) H7A(0.7656)
 H7B(0.7868) H9(0.8014) H10(0.8893) H11(0.9782) H12(0.9788) H14A(0.9679)
 H14B(0.9552) H15A(0.8866) H15B(0.9547) H17(0.9009) H18(0.8863) H19(0.8838)
 H20(0.8956) H22A(0.9574) H22B(0.9002) H23(0.8848) H24(0.8986) H26A(0.9567)
 H26B(0.8888) H27A(0.9585) H27B(0.9708) H30A(0.7905) H30B(0.7694) H31A(0.7745)
 H31B(0.7063) H32(0.8849) H33(0.9014) H35A(0.905) H35B(0.9618) H36A(0.8152)
 H36B(0.8117) H41(0.8031) H42(0.8903) H43(0.9793) H44(0.9818)
 Fixed Z: H1A(-0.0143) H1B(-0.1115) H6A(0.5145) H6B(0.5242) H7A(0.2577)
 H7B(0.238) H9(0.5575) H10(0.6684) H11(0.5545) H12(0.3351) H14A(0.1377)
 H14B(0.094) H15A(-0.0784) H15B(-0.1126) H17(-0.3031) H18(-0.5064) H19(-0.4973)
 H20(-0.2877) H22A(-0.0123) H22B(0.0478) H23(1.4301) H24(1.2269) H26A(1.0378)
 H26B(1.0015) H27A(0.8306) H27B(0.7889) H30A(0.6864) H30B(0.6708) H31A(0.4006)
 H31B(0.4168) H32(1.4254) H33(1.2154) H35A(0.8796) H35B(0.9432) H36A(1.0397)
 H36B(0.9422) H41(0.3635) H42(0.2531) H43(0.3659) H44(0.5886)
;

loop_
_space_group_symop_id
_space_group_symop_operation_xyz
1 'x, y, z'
2 '-x, y+1/2, -z+1/2'
3 '-x, -y, -z'
4 'x, -y-1/2, z-1/2'

loop_
_atom_site_label
_atom_site_type_symbol
_atom_site_fract_x
_atom_site_fract_y
_atom_site_fract_z
_atom_site_U_iso_or_equiv
_atom_site_adp_type
_atom_site_occupancy
_atom_site_calc_flag
O1 O 0.92435(12) 0.73225(9) 0.3974(2) 0.0559(6) Uani 1 d
O2 O 0.92325(13) 0.88609(9) 0.1813(2) 0.0591(6) Uani 1 d
O3 O 1.02904(11) 0.91673(9) -0.0462(2) 0.0538(6) Uani 1 d
O4 O 1.25791(12) 0.88623(11) -0.0195(3) 0.0660(7) Uani 1 d
O5 O 0.52680(12) 0.91817(10) 0.9714(3) 0.0624(6) Uani 1 d
O6 O 0.42059(14) 0.88928(9) 0.7443(3) 0.0671(7) Uani 1 d
O7 O 0.42479(12) 0.73443(9) 0.5304(2) 0.0582(6) Uani 1 d
O8 O 0.75640(12) 0.89114(11) 0.9478(3) 0.0689(7) Uani 1 d
C1 C 1.25244(19) 0.82305(16) -0.0219(4) 0.0660(10) Uani 1 d
H1A H 1.3035 0.8063 -0.0143 0.079 Uiso 1 calc
H1B H 1.231 0.8107 -0.1115 0.079 Uiso 1 calc
C2 C 1.20491(19) 0.79920(16) 0.0917(4) 0.0638(9) Uani 1 d
C3 C 1.1606(2) 0.78369(16) 0.1781(4) 0.0619(9) Uani 1 d
C4 C 1.10641(19) 0.76711(16) 0.2760(4) 0.0601(9) Uani 1 d
C5 C 1.0578(2) 0.75443(15) 0.3585(4) 0.0595(9) Uani 1 d
C6 C 0.99732(19) 0.74221(15) 0.4600(3) 0.0566(8) Uani 1 d
H6A H 1.0114 0.7074 0.5145 0.068 Uiso 1 calc
H6B H 0.9935 0.7756 0.5242 0.068 Uiso 1 calc
C7 C 0.8985(2) 0.77899(13) 0.3075(3) 0.0556(8) Uani 1 d
H7A H 0.8531 0.7656 0.2577 0.067 Uiso 1 calc
H7B H 0.9377 0.7868 0.238 0.067 Uiso 1 calc
C8 C 0.88005(17) 0.83594(13) 0.3819(3) 0.0482(7) Uani 1 d
C9 C 0.84680(19) 0.83727(16) 0.5124(4) 0.0604(9) Uani 1 d
H9 H 0.8366 0.8014 0.5575 0.073 Uiso 1 calc
C10 C 0.8279(2) 0.88969(18) 0.5795(4) 0.0676(10) Uani 1 d
H10 H 0.8059 0.8893 0.6684 0.081 Uiso 1 calc
C11 C 0.8423(2) 0.94241(17) 0.5114(4) 0.0686(10) Uani 1 d
H11 H 0.8297 0.9782 0.5545 0.082 Uiso 1 calc
C12 C 0.8752(2) 0.94286(15) 0.3796(4) 0.0624(9) Uani 1 d
H12 H 0.8852 0.9788 0.3351 0.075 Uiso 1 calc
C13 C 0.89311(16) 0.89021(13) 0.3144(3) 0.0480(7) Uani 1 d
C14 C 0.92288(18) 0.93850(13) 0.0971(4) 0.0569(9) Uani 1 d
H14A H 0.957 0.9679 0.1377 0.068 Uiso 1 calc
H14B H 0.8717 0.9552 0.094 0.068 Uiso 1 calc
C15 C 0.94835(16) 0.92333(14) -0.0478(4) 0.0547(8) Uani 1 d
H15A H 0.9244 0.8866 -0.0784 0.066 Uiso 1 calc
H15B H 0.9337 0.9547 -0.1126 0.066 Uiso 1 calc
C16 C 1.06507(17) 0.90689(12) -0.1724(3) 0.0465(7) Uani 1 d
C17 C 1.02776(19) 0.89983(14) -0.2992(4) 0.0593(9) Uani 1 d
H17 H 0.9746 0.9009 -0.3031 0.071 Uiso 1 calc
C18 C 1.0695(2) 0.89113(16) -0.4208(4) 0.0669(10) Uani 1 d
H18 H 1.0444 0.8863 -0.5064 0.08 Uiso 1 calc
C19 C 1.1473(2) 0.88968(16) -0.4155(4) 0.0710(10) Uani 1 d
H19 H 1.1753 0.8838 -0.4973 0.085 Uiso 1 calc
C20 C 1.1843(2) 0.89686(15) -0.2897(4) 0.0661(10) Uani 1 d
H20 H 1.2375 0.8956 -0.2877 0.079 Uiso 1 calc
C21 C 1.14516(17) 0.90586(13) -0.1652(4) 0.0512(8) Uani 1 d
C22 C 1.18548(18) 0.91506(16) -0.0273(4) 0.0635(9) Uani 1 d
H22A H 1.1927 0.9574 -0.0123 0.076 Uiso 1 calc
H22B H 1.1532 0.9002 0.0478 0.076 Uiso 1 calc
C23 C 0.5671(2) 0.89071(16) 1.3456(4) 0.0736(11) Uani 1 d
H23 H 0.5416 0.8848 1.4301 0.088 Uiso 1 calc
C24 C 0.5264(2) 0.89901(15) 1.2244(4) 0.0647(9) Uani 1 d
H24 H 0.4732 0.8986 1.2269 0.078 Uiso 1 calc
C25 C 0.56361(18) 0.90805(13) 1.0975(4) 0.0534(8) Uani 1 d
C26 C 0.44535(17) 0.92550(15) 0.9723(4) 0.0627(9) Uani 1 d
H26A H 0.4312 0.9567 1.0378 0.075 Uiso 1 calc
H26B H 0.4209 0.8888 1.0015 0.075 Uiso 1 calc
C27 C 0.4204(2) 0.94151(15) 0.8283(4) 0.0669(10) Uani 1 d
H27A H 0.3694 0.9585 0.8306 0.08 Uiso 1 calc
H27B H 0.4549 0.9708 0.7889 0.08 Uiso 1 calc
C28 C 0.39162(18) 0.89281(15) 0.6097(4) 0.0568(8) Uani 1 d
C29 C 0.38119(17) 0.83876(14) 0.5426(3) 0.0513(8) Uani 1 d
C30 C 0.4005(2) 0.78221(14) 0.6188(4) 0.0605(9) Uani 1 d
H30A H 0.4408 0.7905 0.6864 0.073 Uiso 1 calc
H30B H 0.3558 0.7694 0.6708 0.073 Uiso 1 calc
C31 C 0.49780(19) 0.74221(15) 0.4680(4) 0.0584(9) Uani 1 d
H31A H 0.4948 0.7745 0.4006 0.07 Uiso 1 calc
H31B H 0.511 0.7063 0.4168 0.07 Uiso 1 calc
C32 C 0.6462(3) 0.89102(17) 1.3434(5) 0.0790(11) Uani 1 d
H32 H 0.6743 0.8849 1.4254 0.095 Uiso 1 calc
C33 C 0.6828(2) 0.90059(17) 1.2170(4) 0.0743(11) Uani 1 d
H33 H 0.736 0.9014 1.2154 0.089 Uiso 1 calc
C34 C 0.64284(18) 0.90897(14) 1.0922(4) 0.0540(8) Uani 1 d
C35 C 0.68372(19) 0.91932(17) 0.9561(4) 0.0681(10) Uani 1 d
H35A H 0.6518 0.905 0.8796 0.082 Uiso 1 calc
H35B H 0.6906 0.9618 0.9432 0.082 Uiso 1 calc
C36 C 0.75215(19) 0.82783(17) 0.9499(4) 0.0690(10) Uani 1 d
H36A H 0.7315 0.8152 1.0397 0.083 Uiso 1 calc
H36B H 0.8035 0.8117 0.9422 0.083 Uiso 1 calc
C37 C 0.70490(19) 0.80326(17) 0.8376(4) 0.0657(10) Uani 1 d
C38 C 0.6613(2) 0.78658(16) 0.7503(4) 0.0648(9) Uani 1 d
C39 C 0.6072(2) 0.76891(16) 0.6507(4) 0.0622(9) Uani 1 d
C40 C 0.5589(2) 0.75523(15) 0.5696(4) 0.0618(9) Uani 1 d
C41 C 0.3486(2) 0.83917(17) 0.4092(4) 0.0665(10) Uani 1 d
H41 H 0.3403 0.8031 0.3635 0.08 Uiso 1 calc
C42 C 0.3280(2) 0.8910(2) 0.3424(4) 0.0766(11) Uani 1 d
H42 H 0.3061 0.8903 0.2531 0.092 Uiso 1 calc
C43 C 0.3406(2) 0.9438(2) 0.4103(5) 0.0820(12) Uani 1 d
H43 H 0.3275 0.9793 0.3659 0.098 Uiso 1 calc
C44 C 0.3723(2) 0.94557(16) 0.5437(5) 0.0748(11) Uani 1 d
H44 H 0.3804 0.9818 0.5886 0.09 Uiso 1 calc

loop_
_atom_site_aniso_label
_atom_site_aniso_U_11
_atom_site_aniso_U_22
_atom_site_aniso_U_33
_atom_site_aniso_U_23
_atom_site_aniso_U_13
_atom_site_aniso_U_12
O1 0.0576(14) 0.0413(12) 0.0688(14) 0.0121(10) -0.0006(11) -0.0051(10)
O2 0.0662(15) 0.0399(12) 0.0715(15) 0.0133(11) 0.0165(12) 0.0046(10)
O3 0.0373(12) 0.0588(14) 0.0654(14) 0.0062(11) 0.0051(10) 0.0004(10)
O4 0.0343(12) 0.0693(16) 0.0944(18) 0.0138(13) -0.0052(11) -0.0024(11)
O5 0.0378(12) 0.0670(15) 0.0823(17) -0.0089(12) -0.0011(11) 0.0006(10)
O6 0.0745(16) 0.0424(13) 0.0842(17) -0.0170(12) -0.0122(13) 0.0058(11)
O7 0.0576(14) 0.0443(12) 0.0729(15) -0.0131(11) 0.0038(11) -0.0087(10)
O8 0.0342(12) 0.0751(17) 0.0975(19) -0.0154(14) 0.0061(11) -0.0022(11)
C1 0.0413(19) 0.067(2) 0.090(3) 0.015(2) 0.0114(17) 0.0093(16)
C2 0.045(2) 0.066(2) 0.080(3) 0.0061(19) -0.0021(18) 0.0007(17)
C3 0.048(2) 0.063(2) 0.075(2) 0.0068(19) -0.0017(18) -0.0035(17)
C4 0.050(2) 0.061(2) 0.069(2) 0.0008(18) -0.0058(18) -0.0079(17)
C5 0.057(2) 0.055(2) 0.067(2) 0.0009(17) 0.0000(18) -0.0073(16)
C6 0.061(2) 0.0482(19) 0.060(2) 0.0062(16) 0.0011(16) -0.0022(16)
C7 0.070(2) 0.0397(18) 0.057(2) 0.0098(15) 0.0013(16) -0.0010(15)
C8 0.0416(17) 0.0479(18) 0.0550(19) 0.0055(15) -0.0016(14) -0.0013(14)
C9 0.064(2) 0.057(2) 0.060(2) 0.0092(17) 0.0068(17) -0.0002(17)
C10 0.061(2) 0.080(3) 0.062(2) -0.001(2) 0.0072(17) 0.0045(19)
C11 0.065(2) 0.060(2) 0.080(3) -0.010(2) 0.0062(19) 0.0078(18)
C12 0.062(2) 0.046(2) 0.079(3) 0.0046(17) 0.0100(18) 0.0009(16)
C13 0.0404(17) 0.0438(18) 0.060(2) 0.0053(15) 0.0058(14) 0.0007(13)
C14 0.0481(19) 0.0387(17) 0.084(2) 0.0178(16) 0.0137(17) 0.0021(14)
C15 0.0365(17) 0.0490(19) 0.079(2) 0.0176(17) 0.0051(15) 0.0005(14)
C16 0.0419(17) 0.0357(16) 0.062(2) 0.0078(14) 0.0031(15) -0.0034(13)
C17 0.0475(19) 0.057(2) 0.074(2) -0.0003(17) -0.0031(17) -0.0075(16)
C18 0.073(3) 0.063(2) 0.064(2) -0.0008(18) -0.0036(19) -0.0028(19)
C19 0.078(3) 0.066(2) 0.068(2) 0.0010(19) 0.014(2) 0.004(2)
C20 0.048(2) 0.065(2) 0.085(3) 0.003(2) 0.0126(19) 0.0044(17)
C21 0.0426(17) 0.0404(17) 0.071(2) 0.0067(15) 0.0039(16) 0.0003(13)
C22 0.0437(19) 0.060(2) 0.086(3) 0.0022(19) -0.0057(17) 0.0065(16)
C23 0.083(3) 0.058(2) 0.080(3) -0.006(2) 0.010(2) -0.007(2)
C24 0.050(2) 0.056(2) 0.088(3) -0.0060(19) 0.0090(19) -0.0073(16)
C25 0.0455(18) 0.0381(17) 0.077(2) -0.0093(16) 0.0019(17) -0.0058(14)
C26 0.0394(18) 0.056(2) 0.093(3) -0.0223(19) -0.0007(17) 0.0008(15)
C27 0.050(2) 0.050(2) 0.101(3) -0.0205(19) -0.0108(19) 0.0058(16)
C28 0.0423(18) 0.055(2) 0.073(2) -0.0045(18) 0.0005(16) 0.0023(15)
C29 0.0417(17) 0.0484(19) 0.064(2) -0.0057(16) 0.0059(15) -0.0012(14)
C30 0.067(2) 0.051(2) 0.063(2) -0.0131(17) 0.0056(17) -0.0051(16)
C31 0.058(2) 0.053(2) 0.064(2) -0.0083(16) 0.0017(17) -0.0070(16)
C32 0.082(3) 0.077(3) 0.078(3) -0.007(2) -0.010(2) 0.004(2)
C33 0.052(2) 0.079(3) 0.092(3) -0.015(2) -0.001(2) -0.0011(19)
C34 0.0429(18) 0.0472(19) 0.072(2) -0.0117(16) 0.0013(16) -0.0006(14)
C35 0.0430(19) 0.068(2) 0.093(3) -0.003(2) 0.0051(18) 0.0041(17)
C36 0.0416(19) 0.079(3) 0.086(3) -0.015(2) -0.0033(17) 0.0099(17)
C37 0.0428(19) 0.074(2) 0.081(3) -0.010(2) 0.0069(18) -0.0020(17)
C38 0.046(2) 0.070(2) 0.078(3) -0.005(2) 0.0065(19) -0.0064(17)
C39 0.052(2) 0.064(2) 0.070(2) -0.0036(18) 0.0043(18) -0.0096(17)
C40 0.057(2) 0.054(2) 0.075(2) -0.0032(18) 0.0033(19) -0.0073(16)
C41 0.059(2) 0.070(2) 0.071(2) -0.006(2) 0.0006(18) -0.0002(18)
C42 0.061(2) 0.093(3) 0.076(3) 0.004(2) 0.0004(19) 0.009(2)
C43 0.066(3) 0.083(3) 0.097(3) 0.020(3) 0.007(2) 0.019(2)
C44 0.074(3) 0.050(2) 0.101(3) -0.002(2) 0.000(2) 0.0076(19)

loop_
_atom_type_symbol
_atom_type_description
_atom_type_scat_dispersion_real
_atom_type_scat_dispersion_imag
_atom_type_scat_source
C C 0.0033 0.0016 'International Tables Vol C Tables 4.2.6.8 and 6.1.1.4'
H H 0 0 'International Tables Vol C Tables 4.2.6.8 and 6.1.1.4'
O O 0.0106 0.006 'International Tables Vol C Tables 4.2.6.8 and 6.1.1.4'

loop_
_geom_angle_atom_site_label_1
_geom_angle_atom_site_label_2
_geom_angle_atom_site_label_3
_geom_angle
C6 O1 C7 114.6(2)
C13 O2 C14 117.4(2)
C16 O3 C15 117.8(2)
C22 O4 C1 113.2(2)
C25 O5 C26 118.3(3)
C28 O6 C27 118.3(3)
C31 O7 C30 115.0(2)
C35 O8 C36 113.4(3)
O4 C1 H1A 109
O4 C1 H1B 109
O4 C1 C2 113.0(3)
H1A C1 H1B 107.8
C2 C1 H1A 109
C2 C1 H1B 109
C3 C2 C1 173.1(4)
C2 C3 C4 177.5(4)
C5 C4 C3 177.4(4)
C4 C5 C6 177.0(4)
O1 C6 C5 113.7(3)
O1 C6 H6A 108.8
O1 C6 H6B 108.8
C5 C6 H6A 108.8
C5 C6 H6B 108.8
H6A C6 H6B 107.7
O1 C7 H7A 108.6
O1 C7 H7B 108.6
O1 C7 C8 114.5(3)
H7A C7 H7B 107.6
C8 C7 H7A 108.6
C8 C7 H7B 108.6
C9 C8 C7 122.6(3)
C9 C8 C13 117.8(3)
C13 C8 C7 119.6(3)
C8 C9 H9 118.7
C8 C9 C10 122.6(3)
C10 C9 H9 118.7
C9 C10 H10 120.9
C11 C10 C9 118.3(3)
C11 C10 H10 120.9
C10 C11 H11 119.6
C10 C11 C12 120.8(3)
C12 C11 H11 119.6
C11 C12 H12 120
C13 C12 C11 120.0(3)
C13 C12 H12 120
O2 C13 C8 115.3(3)
C12 C13 O2 124.2(3)
C12 C13 C8 120.5(3)
O2 C14 H14A 109.8
O2 C14 H14B 109.8
O2 C14 C15 109.3(3)
H14A C14 H14B 108.3
C15 C14 H14A 109.8
C15 C14 H14B 109.8
O3 C15 C14 108.3(3)
O3 C15 H15A 110
O3 C15 H15B 110
C14 C15 H15A 110
C14 C15 H15B 110
H15A C15 H15B 108.4
O3 C16 C17 124.5(3)
O3 C16 C21 114.9(3)
C17 C16 C21 120.6(3)
C16 C17 H17 120
C16 C17 C18 119.9(3)
C18 C17 H17 120
C17 C18 H18 119.9
C19 C18 C17 120.2(4)
C19 C18 H18 119.9
C18 C19 H19 120.1
C18 C19 C20 119.9(4)
C20 C19 H19 120.1
C19 C20 H20 118.9
C19 C20 C21 122.2(3)
C21 C20 H20 118.9
C16 C21 C22 120.4(3)
C20 C21 C16 117.2(3)
C20 C21 C22 122.4(3)
O4 C22 C21 113.4(3)
O4 C22 H22A 108.9
O4 C22 H22B 108.9
C21 C22 H22A 108.9
C21 C22 H22B 108.9
H22A C22 H22B 107.7
C24 C23 H23 119.9
C24 C23 C32 120.3(4)
C32 C23 H23 119.9
C23 C24 H24 119.7
C23 C24 C25 120.7(3)
C25 C24 H24 119.7
O5 C25 C24 124.2(3)
O5 C25 C34 115.4(3)
C34 C25 C24 120.3(3)
O5 C26 H26A 110.1
O5 C26 H26B 110.1
O5 C26 C27 108.1(3)
H26A C26 H26B 108.4
C27 C26 H26A 110.1
C27 C26 H26B 110.1
O6 C27 C26 108.6(3)
O6 C27 H27A 110
O6 C27 H27B 110
C26 C27 H27A 110
C26 C27 H27B 110
H27A C27 H27B 108.4
O6 C28 C29 115.2(3)
O6 C28 C44 124.0(3)
C44 C28 C29 120.8(3)
C28 C29 C30 119.4(3)
C28 C29 C41 117.9(3)
C41 C29 C30 122.5(3)
O7 C30 C29 114.8(3)
O7 C30 H30A 108.6
O7 C30 H30B 108.6
C29 C30 H30A 108.6
C29 C30 H30B 108.6
H30A C30 H30B 107.5
O7 C31 H31A 108.8
O7 C31 H31B 108.8
O7 C31 C40 113.7(3)
H31A C31 H31B 107.7
C40 C31 H31A 108.8
C40 C31 H31B 108.8
C23 C32 H32 120.6
C33 C32 C23 118.7(4)
C33 C32 H32 120.6
C32 C33 H33 118.9
C32 C33 C34 122.2(4)
C34 C33 H33 118.9
C25 C34 C33 117.8(3)
C25 C34 C35 120.9(3)
C33 C34 C35 121.3(3)
O8 C35 C34 114.0(3)
O8 C35 H35A 108.7
O8 C35 H35B 108.7
C34 C35 H35A 108.7
C34 C35 H35B 108.7
H35A C35 H35B 107.6
O8 C36 H36A 108.9
O8 C36 H36B 108.9
O8 C36 C37 113.4(3)
H36A C36 H36B 107.7
C37 C36 H36A 108.9
C37 C36 H36B 108.9
C38 C37 C36 174.0(4)
C37 C38 C39 177.1(4)
C40 C39 C38 177.1(4)
C39 C40 C31 176.4(4)
C29 C41 H41 118.9
C42 C41 C29 122.2(4)
C42 C41 H41 118.9
C41 C42 H42 120.8
C43 C42 C41 118.4(4)
C43 C42 H42 120.8
C42 C43 H43 119.3
C42 C43 C44 121.4(4)
C44 C43 H43 119.3
C28 C44 H44 120.4
C43 C44 C28 119.2(4)
C43 C44 H44 120.4

loop_
_geom_bond_atom_site_label_1
_geom_bond_atom_site_label_2
_geom_bond_distance
O1 C6 1.422(4)
O1 C7 1.428(3)
O2 C13 1.376(4)
O2 C14 1.424(3)
O3 C15 1.417(3)
O3 C16 1.375(4)
O4 C1 1.424(4)
O4 C22 1.423(4)
O5 C25 1.378(4)
O5 C26 1.432(4)
O6 C27 1.420(4)
O6 C28 1.377(4)
O7 C30 1.429(4)
O7 C31 1.420(4)
O8 C35 1.421(4)
O8 C36 1.425(4)
C1 H1A 0.97
C1 H1B 0.97
C1 C2 1.467(5)
C2 C3 1.184(5)
C3 C4 1.382(5)
C4 C5 1.193(5)
C5 C6 1.459(5)
C6 H6A 0.97
C6 H6B 0.97
C7 H7A 0.97
C7 H7B 0.97
C7 C8 1.498(4)
C8 C9 1.373(4)
C8 C13 1.398(4)
C9 H9 0.93
C9 C10 1.381(5)
C10 H10 0.93
C10 C11 1.374(5)
C11 H11 0.93
C11 C12 1.381(5)
C12 H12 0.93
C12 C13 1.373(4)
C14 H14A 0.97
C14 H14B 0.97
C14 C15 1.490(5)
C15 H15A 0.97
C15 H15B 0.97
C16 C17 1.378(4)
C16 C21 1.401(4)
C17 H17 0.93
C17 C18 1.384(5)
C18 H18 0.93
C18 C19 1.359(5)
C19 H19 0.93
C19 C20 1.368(5)
C20 H20 0.93
C20 C21 1.385(5)
C21 C22 1.501(5)
C22 H22A 0.97
C22 H22B 0.97
C23 H23 0.93
C23 C24 1.366(5)
C23 C32 1.381(5)
C24 H24 0.93
C24 C25 1.388(5)
C25 C34 1.385(4)
C26 H26A 0.97
C26 H26B 0.97
C26 C27 1.480(5)
C27 H27A 0.97
C27 H27B 0.97
C28 C29 1.384(4)
C28 C44 1.383(5)
C29 C30 1.501(4)
C29 C41 1.389(5)
C30 H30A 0.97
C30 H30B 0.97
C31 H31A 0.97
C31 H31B 0.97
C31 C40 1.467(5)
C32 H32 0.93
C32 C33 1.381(5)
C33 H33 0.93
C33 C34 1.387(5)
C34 C35 1.499(5)
C35 H35A 0.97
C35 H35B 0.97
C36 H36A 0.97
C36 H36B 0.97
C36 C37 1.457(5)
C37 C38 1.185(5)
C38 C39 1.393(5)
C39 C40 1.181(5)
C41 H41 0.93
C41 C42 1.375(5)
C42 H42 0.93
C42 C43 1.369(6)
C43 H43 0.93
C43 C44 1.383(6)
C44 H44 0.93
